data_7025619
loop_
_publ_author_name
'Zhu, Xiang'
'He, Cheng'
'Dong, Dapeng'
'Liu, Yang'
'Duan, Chunying'

_publ_section_title
;
 Cerium-based triple-stranded helicates as luminescent chemosensors for
 the selective sensing of magnesium ions.
;
_journal_issue 42
_journal_name_full 'Dalton transactions (Cambridge, England : 2003)'
_journal_page_first 10051
_journal_page_last 10055
_journal_paper_doi 10.1039/c002278k
_journal_volume 39
_journal_year 2010
_chemical_formula_moiety 'C51 H42 Ce2 N12 O12. 6(C H4 O). 6(H2 O)'
_chemical_formula_sum 'C57 H78 Ce2 N12 O24'
_chemical_formula_weight 1595.21
_chemical_name_systematic
;
?
;
_space_group_IT_number 167
_symmetry_cell_setting rhombohedral
_symmetry_space_group_name_Hall '-R 3 2"c'
_symmetry_space_group_name_H-M 'R -3 c :H'
_atom_sites_solution_hydrogens geom
_atom_sites_solution_primary direct
_atom_sites_solution_secondary difmap
_audit_creation_method SHELXL-97
_cell_angle_alpha 90.00
_cell_angle_beta 90.00
_cell_angle_gamma 120.00
_cell_formula_units_Z 6
_cell_length_a 14.5854(4)
_cell_length_b 14.5854(4)
_cell_length_c 54.524(4)
_cell_measurement_temperature 298(2)
_cell_volume 10045.1(8)
_computing_cell_refinement 'Bruker SMART'
_computing_data_collection 'Bruker SMART'
_computing_data_reduction 'Bruker SAINT'
_computing_molecular_graphics 'Bruker SHELXTL'
_computing_publication_material 'Bruker SHELXTL'
_computing_structure_refinement 'Bruker SHELXTL'
_computing_structure_solution 'Bruker SHELXTL'
_diffrn_ambient_temperature 298(2)
_diffrn_measured_fraction_theta_full 0.990
_diffrn_measured_fraction_theta_max 0.990
_diffrn_measurement_device_type 'CCD area detector'
_diffrn_measurement_method 'phi and omega scans'
_diffrn_radiation_monochromator graphite
_diffrn_radiation_source 'fine-focus sealed tube'
_diffrn_radiation_type MoK\a
_diffrn_radiation_wavelength 0.71073
_diffrn_reflns_av_R_equivalents 0.0366
_diffrn_reflns_av_sigmaI/netI 0.0353
_diffrn_reflns_limit_h_max 0
_diffrn_reflns_limit_h_min -16
_diffrn_reflns_limit_k_max 0
_diffrn_reflns_limit_k_min -16
_diffrn_reflns_limit_l_max 0
_diffrn_reflns_limit_l_min -70
_diffrn_reflns_number 2575
_diffrn_reflns_theta_full 27.61
_diffrn_reflns_theta_max 27.61
_diffrn_reflns_theta_min 2.24
_exptl_absorpt_coefficient_mu 1.423
_exptl_absorpt_correction_T_max 0.7643
_exptl_absorpt_correction_T_min 0.6362
_exptl_absorpt_correction_type empirical
_exptl_absorpt_process_details SADABS
_exptl_crystal_colour black
_exptl_crystal_density_diffrn 1.515
_exptl_crystal_density_method 'not measured'
_exptl_crystal_description block
_exptl_crystal_F_000 4872
_exptl_crystal_size_max 0.35
_exptl_crystal_size_mid 0.22
_exptl_crystal_size_min 0.20
_platon_squeeze_details
;

With Z = 36 in space group R-3c this would correspond with approximately 25
electrons per asymmetric unit.
The asymmetric unit has 1/6 of the metal complex and has crystallograpgically
imposed 32 symmetry
A formulation with 1 methanol amd 1 water per asymmetric unit would correspond
with CH~4~O.H~2~O or CH~6~O~2~ which would have 28 electrons
per asymmetric unit.
Accordingly the overall formula would then be reported as:
'C57 H42 Ce2 N12 O22'. 6(C H4 O). 6(H2 O)' with a formula weight of 1595.21

;
_refine_diff_density_max 0.662
_refine_diff_density_min -0.829
_refine_diff_density_rms 0.081
_refine_ls_extinction_method none
_refine_ls_goodness_of_fit_ref 1.116
_refine_ls_hydrogen_treatment constr
_refine_ls_matrix_type full
_refine_ls_number_parameters 117
_refine_ls_number_reflns 2575
_refine_ls_number_restraints 0
_refine_ls_restrained_S_all 1.116
_refine_ls_R_factor_all 0.0971
_refine_ls_R_factor_gt 0.0536
_refine_ls_shift/su_max 0.001
_refine_ls_shift/su_mean 0.000
_refine_ls_structure_factor_coef Fsqd
_refine_ls_weighting_details 'calc w=1/[\s^2^(Fo^2^)+(0.0803P)^2^+21.1945P] where P=(Fo^2^+2Fc^2^)/3'
_refine_ls_weighting_scheme calc
_refine_ls_wR_factor_gt 0.1585
_refine_ls_wR_factor_ref 0.1898
_reflns_number_gt 1290
_reflns_number_total 2575
_reflns_threshold_expression >2sigma(I)
_cod_data_source_file c002278k.txt
_cod_data_source_block ref2278ksq
_cod_depositor_comments
;
The following automatic conversions were performed:

'_symmetry_cell_setting' value 'Rhombohedral' changed to
'rhombohedral' according to
/home/saulius/struct/CIF-dictionaries/cif_core.dic dictionary named
'cif_core.dic' version 2.4.2 from 2011-04-26.

Automatic conversion script
Id: cif_fix_values 1891 2012-01-12 08:04:46Z andrius 

The following automatic conversions were performed:

'_refine_ls_hydrogen_treatment' value 'const' was replaced with the
value 'constr' as specified in the replacement file
'src/cod-tools/trunk/data/replacement-values/replacement_values.lst'.

Automatic conversion script
Id: cif_fix_values 5376 2017-05-30 11:51:03Z andrius 
;
_cod_original_sg_symbol_H-M 'R -3 c'
_cod_database_code 7025619

loop_
_symmetry_equiv_pos_as_xyz
'x, y, z'
'-y, x-y, z'
'-x+y, -x, z'
'y, x, -z+1/2'
'-x, -x+y, -z+1/2'
'x-y, -y, -z+1/2'
'x+2/3, y+1/3, z+1/3'
'-y+2/3, x-y+1/3, z+1/3'
'-x+y+2/3, -x+1/3, z+1/3'
'y+2/3, x+1/3, -z+5/6'
'-x+2/3, -x+y+1/3, -z+5/6'
'x-y+2/3, -y+1/3, -z+5/6'
'x+1/3, y+2/3, z+2/3'
'-y+1/3, x-y+2/3, z+2/3'
'-x+y+1/3, -x+2/3, z+2/3'
'y+1/3, x+2/3, -z+7/6'
'-x+1/3, -x+y+2/3, -z+7/6'
'x-y+1/3, -y+2/3, -z+7/6'
'-x, -y, -z'
'y, -x+y, -z'
'x-y, x, -z'
'-y, -x, z-1/2'
'x, x-y, z-1/2'
'-x+y, y, z-1/2'
'-x+2/3, -y+1/3, -z+1/3'
'y+2/3, -x+y+1/3, -z+1/3'
'x-y+2/3, x+1/3, -z+1/3'
'-y+2/3, -x+1/3, z-1/6'
'x+2/3, x-y+1/3, z-1/6'
'-x+y+2/3, y+1/3, z-1/6'
'-x+1/3, -y+2/3, -z+2/3'
'y+1/3, -x+y+2/3, -z+2/3'
'x-y+1/3, x+2/3, -z+2/3'
'-y+1/3, -x+2/3, z+1/6'
'x+1/3, x-y+2/3, z+1/6'
'-x+y+1/3, y+2/3, z+1/6'

loop_
_atom_site_label
_atom_site_type_symbol
_atom_site_fract_x
_atom_site_fract_y
_atom_site_fract_z
_atom_site_U_iso_or_equiv
_atom_site_adp_type
_atom_site_occupancy
_atom_site_symmetry_multiplicity
_atom_site_calc_flag
_atom_site_refinement_flags
Ce1 Ce 1.0000 1.0000 0.686900(10) 0.0797(3) Uani 1 3 d S
O1 O 0.8649(4) 0.9333(4) 0.66157(8) 0.1003(14) Uani 1 1 d .
O2 O 1.0409(4) 0.9113(4) 0.72091(7) 0.0906(12) Uani 1 1 d .
N1 N 0.8671(5) 0.7950(4) 0.69460(9) 0.0868(14) Uani 1 1 d .
N2 N 0.8892(4) 0.7565(4) 0.71574(9) 0.0848(15) Uani 1 1 d .
H2A H 0.8456 0.6947 0.7210 0.102 Uiso 1 1 d R
C1 C 0.6457(7) 0.6681(7) 0.65233(14) 0.121(3) Uani 1 1 d .
H1A H 0.6145 0.6022 0.6600 0.145 Uiso 1 1 calc R
C2 C 0.5997(7) 0.6824(8) 0.63164(15) 0.130(3) Uani 1 1 d .
H2B H 0.5389 0.6261 0.6250 0.156 Uiso 1 1 calc R
C3 C 0.6445(8) 0.7798(10) 0.62118(14) 0.135(3) Uani 1 1 d .
H3B H 0.6124 0.7898 0.6075 0.162 Uiso 1 1 calc R
C4 C 0.7346(8) 0.8631(7) 0.63009(13) 0.114(3) Uani 1 1 d .
H4A H 0.7657 0.9279 0.6220 0.137 Uiso 1 1 calc R
C5 C 0.7815(6) 0.8509(7) 0.65197(11) 0.0955(19) Uani 1 1 d .
C6 C 0.7390(5) 0.7520(5) 0.66184(11) 0.0890(18) Uani 1 1 d .
C7 C 0.7811(6) 0.7279(5) 0.68383(11) 0.0980(19) Uani 1 1 d .
H7A H 0.7431 0.6601 0.6904 0.118 Uiso 1 1 calc R
C8 C 0.9778(6) 0.8190(6) 0.72800(11) 0.0857(17) Uani 1 1 d .
C9 C 1.0000 0.7727(6) 0.7500 0.091(3) Uani 1 2 d S
H9A H 0.9395 0.7033 0.7533 0.109 Uiso 0.50 1 calc PR
H9B H 1.0605 0.7638 0.7467 0.109 Uiso 0.50 1 calc PR

loop_
_atom_site_aniso_label
_atom_site_aniso_U_11
_atom_site_aniso_U_22
_atom_site_aniso_U_33
_atom_site_aniso_U_23
_atom_site_aniso_U_13
_atom_site_aniso_U_12
Ce1 0.0892(3) 0.0892(3) 0.0607(4) 0.000 0.000 0.04462(17)
O1 0.120(4) 0.098(3) 0.083(3) 0.007(2) -0.022(3) 0.055(3)
O2 0.103(3) 0.108(3) 0.065(2) -0.003(2) -0.012(2) 0.056(3)
N1 0.104(4) 0.091(3) 0.069(3) -0.012(3) -0.023(3) 0.052(3)
N2 0.106(4) 0.072(3) 0.069(3) -0.007(2) -0.035(3) 0.039(3)
C1 0.142(6) 0.113(6) 0.098(5) -0.020(4) -0.051(5) 0.057(5)
C2 0.147(7) 0.136(7) 0.103(5) -0.039(5) -0.065(5) 0.068(6)
C3 0.173(9) 0.180(9) 0.090(5) -0.035(6) -0.066(6) 0.117(9)
C4 0.146(7) 0.140(6) 0.073(4) -0.005(4) -0.028(5) 0.083(6)
C5 0.120(5) 0.109(5) 0.063(3) -0.002(4) -0.016(4) 0.061(5)
C6 0.108(5) 0.093(4) 0.076(4) -0.022(3) -0.037(3) 0.059(4)
C7 0.120(5) 0.091(4) 0.080(4) -0.008(3) -0.028(4) 0.050(4)
C8 0.103(5) 0.088(4) 0.077(4) -0.005(3) -0.018(3) 0.056(4)
C9 0.104(6) 0.079(4) 0.099(6) -0.020(2) -0.040(5) 0.052(3)

loop_
_atom_type_symbol
_atom_type_description
_atom_type_scat_dispersion_real
_atom_type_scat_dispersion_imag
_atom_type_scat_source
C C 0.0033 0.0016 'International Tables Vol C Tables 4.2.6.8 and 6.1.1.4'
H H 0.0000 0.0000 'International Tables Vol C Tables 4.2.6.8 and 6.1.1.4'
Ce Ce -0.2486 2.6331 'International Tables Vol C Tables 4.2.6.8 and 6.1.1.4'
N N 0.0061 0.0033 'International Tables Vol C Tables 4.2.6.8 and 6.1.1.4'
O O 0.0106 0.0060 'International Tables Vol C Tables 4.2.6.8 and 6.1.1.4'

loop_
_geom_angle_atom_site_label_1
_geom_angle_atom_site_label_2
_geom_angle_atom_site_label_3
_geom_angle
_geom_angle_site_symmetry_1
_geom_angle_site_symmetry_3
O1 Ce1 O1 84.6(2) . 2_765
O1 Ce1 O1 84.6(2) . 3_675
O1 Ce1 O1 84.6(2) 2_765 3_675
O1 Ce1 O2 144.37(17) . 2_765
O1 Ce1 O2 129.14(16) 2_765 2_765
O1 Ce1 O2 87.51(17) 3_675 2_765
O1 Ce1 O2 87.51(17) . 3_675
O1 Ce1 O2 144.37(17) 2_765 3_675
O1 Ce1 O2 129.14(15) 3_675 3_675
O2 Ce1 O2 70.93(16) 2_765 3_675
O1 Ce1 O2 129.14(16) . .
O1 Ce1 O2 87.51(17) 2_765 .
O1 Ce1 O2 144.37(17) 3_675 .
O2 Ce1 O2 70.93(16) 2_765 .
O2 Ce1 O2 70.93(16) 3_675 .
O1 Ce1 N1 148.97(18) . 2_765
O1 Ce1 N1 67.23(15) 2_765 2_765
O1 Ce1 N1 80.08(17) 3_675 2_765
O2 Ce1 N1 61.92(15) 2_765 2_765
O2 Ce1 N1 122.95(15) 3_675 2_765
O2 Ce1 N1 64.88(16) . 2_765
O1 Ce1 N1 67.23(15) . .
O1 Ce1 N1 80.08(17) 2_765 .
O1 Ce1 N1 148.97(18) 3_675 .
O2 Ce1 N1 122.95(15) 2_765 .
O2 Ce1 N1 64.88(16) 3_675 .
O2 Ce1 N1 61.92(15) . .
N1 Ce1 N1 117.56(6) 2_765 .
O1 Ce1 N1 80.08(17) . 3_675
O1 Ce1 N1 148.97(18) 2_765 3_675
O1 Ce1 N1 67.23(15) 3_675 3_675
O2 Ce1 N1 64.88(16) 2_765 3_675
O2 Ce1 N1 61.92(15) 3_675 3_675
O2 Ce1 N1 122.95(15) . 3_675
N1 Ce1 N1 117.56(6) 2_765 3_675
N1 Ce1 N1 117.56(6) . 3_675
C5 O1 Ce1 150.4(4) . .
C8 O2 Ce1 123.3(4) . .
C7 N1 N2 114.1(5) . .
C7 N1 Ce1 132.0(4) . .
N2 N1 Ce1 113.5(4) . .
C8 N2 N1 118.9(5) . .
C8 N2 H2A 120.7 . .
N1 N2 H2A 120.5 . .
C2 C1 C6 120.3(8) . .
C2 C1 H1A 119.9 . .
C6 C1 H1A 119.9 . .
C3 C2 C1 119.1(8) . .
C3 C2 H2B 120.5 . .
C1 C2 H2B 120.5 . .
C2 C3 C4 122.0(7) . .
C2 C3 H3B 119.0 . .
C4 C3 H3B 119.0 . .
C3 C4 C5 119.8(8) . .
C3 C4 H4A 120.1 . .
C5 C4 H4A 120.1 . .
O1 C5 C6 122.1(6) . .
O1 C5 C4 120.0(7) . .
C6 C5 C4 117.9(7) . .
C5 C6 C1 120.6(6) . .
C5 C6 C7 123.5(6) . .
C1 C6 C7 115.7(6) . .
N1 C7 C6 123.9(6) . .
N1 C7 H7A 118.0 . .
C6 C7 H7A 118.0 . .
O2 C8 N2 121.4(5) . .
O2 C8 C9 121.8(5) . .
N2 C8 C9 116.8(6) . .
C8 C9 C8 111.6(7) 5_766 .
C8 C9 H9A 109.3 5_766 .
C8 C9 H9A 109.3 . .
C8 C9 H9B 109.3 5_766 .
C8 C9 H9B 109.3 . .
H9A C9 H9B 108.0 . .

loop_
_geom_bond_atom_site_label_1
_geom_bond_atom_site_label_2
_geom_bond_distance
_geom_bond_site_symmetry_2
Ce1 O1 2.196(5) .
Ce1 O1 2.196(5) 2_765
Ce1 O1 2.196(5) 3_675
Ce1 O2 2.498(4) 2_765
Ce1 O2 2.498(4) 3_675
Ce1 O2 2.498(4) .
Ce1 N1 2.661(6) 2_765
Ce1 N1 2.661(6) .
Ce1 N1 2.661(6) 3_675
O1 C5 1.317(9) .
O2 C8 1.253(7) .
N1 C7 1.284(8) .
N1 N2 1.389(7) .
N2 C8 1.330(8) .
N2 H2A 0.8531 .
C1 C2 1.381(10) .
C1 C6 1.398(9) .
C1 H1A 0.9300 .
C2 C3 1.358(12) .
C2 H2B 0.9300 .
C3 C4 1.357(12) .
C3 H3B 0.9300 .
C4 C5 1.430(9) .
C4 H4A 0.9300 .
C5 C6 1.365(9) .
C6 C7 1.467(8) .
C7 H7A 0.9300 .
C8 C9 1.489(7) .
C9 C8 1.489(7) 5_766
C9 H9A 0.9700 .
C9 H9B 0.9700 .

loop_
_geom_torsion_atom_site_label_1
_geom_torsion_atom_site_label_2
_geom_torsion_atom_site_label_3
_geom_torsion_atom_site_label_4
_geom_torsion
_geom_torsion_site_symmetry_1
_geom_torsion_site_symmetry_4
O1 Ce1 O1 C5 70.2(11) 2_765 .
O1 Ce1 O1 C5 155.3(9) 3_675 .
O2 Ce1 O1 C5 -126.5(9) 2_765 .
O2 Ce1 O1 C5 -75.0(10) 3_675 .
O2 Ce1 O1 C5 -12.2(11) . .
N1 Ce1 O1 C5 94.8(10) 2_765 .
N1 Ce1 O1 C5 -11.2(9) . .
N1 Ce1 O1 C5 -136.9(10) 3_675 .
O1 Ce1 O2 C8 -7.8(6) . .
O1 Ce1 O2 C8 -88.8(5) 2_765 .
O1 Ce1 O2 C8 -166.1(5) 3_675 .
O2 Ce1 O2 C8 138.0(5) 2_765 .
O2 Ce1 O2 C8 62.3(5) 3_675 .
N1 Ce1 O2 C8 -154.8(5) 2_765 .
N1 Ce1 O2 C8 -8.8(5) . .
N1 Ce1 O2 C8 97.4(5) 3_675 .
O1 Ce1 N1 C7 0.8(6) . .
O1 Ce1 N1 C7 -87.5(6) 2_765 .
O1 Ce1 N1 C7 -25.8(8) 3_675 .
O2 Ce1 N1 C7 141.9(6) 2_765 .
O2 Ce1 N1 C7 99.1(6) 3_675 .
O2 Ce1 N1 C7 -180.0(7) . .
N1 Ce1 N1 C7 -145.2(6) 2_765 .
N1 Ce1 N1 C7 65.4(7) 3_675 .
O1 Ce1 N1 N2 -171.4(5) . .
O1 Ce1 N1 N2 100.3(4) 2_765 .
O1 Ce1 N1 N2 162.0(3) 3_675 .
O2 Ce1 N1 N2 -30.2(5) 2_765 .
O2 Ce1 N1 N2 -73.0(4) 3_675 .
O2 Ce1 N1 N2 7.8(4) . .
N1 Ce1 N1 N2 42.6(5) 2_765 .
N1 Ce1 N1 N2 -106.8(3) 3_675 .
C7 N1 N2 C8 178.5(6) . .
Ce1 N1 N2 C8 -7.8(7) . .
C6 C1 C2 C3 -2.1(14) . .
C1 C2 C3 C4 1.6(15) . .
C2 C3 C4 C5 -3.7(14) . .
Ce1 O1 C5 C6 12.6(14) . .
Ce1 O1 C5 C4 -165.5(7) . .
C3 C4 C5 O1 -175.5(7) . .
C3 C4 C5 C6 6.3(12) . .
O1 C5 C6 C1 175.0(7) . .
C4 C5 C6 C1 -6.9(11) . .
O1 C5 C6 C7 0.2(11) . .
C4 C5 C6 C7 178.4(7) . .
C2 C1 C6 C5 4.9(12) . .
C2 C1 C6 C7 -179.9(8) . .
N2 N1 C7 C6 177.2(6) . .
Ce1 N1 C7 C6 5.1(11) . .
C5 C6 C7 N1 -6.7(12) . .
C1 C6 C7 N1 178.4(7) . .
Ce1 O2 C8 N2 8.6(8) . .
Ce1 O2 C8 C9 -173.4(4) . .
N1 N2 C8 O2 0.3(9) . .
N1 N2 C8 C9 -177.7(5) . .
O2 C8 C9 C8 54.2(5) . 5_766
N2 C8 C9 C8 -127.8(6) . 5_766

loop_
_platon_squeeze_void_nr
_platon_squeeze_void_average_x
_platon_squeeze_void_average_y
_platon_squeeze_void_average_z
_platon_squeeze_void_volume
_platon_squeeze_void_count_electrons
_platon_squeeze_void_content
1 -0.193 -0.028 -0.001 3277 896 ' '
